data_7116358
loop_
_publ_author_name
'Malgorzata Walewska'
'Judith Baumgartner'
'Christoph Marschner'

_publ_section_title
;
 Synthesis of vinyl germylenes
;
_journal_name_full Chem.Commun.
_journal_page_first 276
_journal_paper_doi 10.1039/C4CC07675C
_journal_volume 51
_journal_year 2015
_chemical_formula_sum 'C29 H74 Ge N2 Si8'
_chemical_formula_weight 748.21
_chemical_name_systematic
; 
 ? 
;
_space_group_IT_number 14
_symmetry_cell_setting monoclinic
_symmetry_space_group_name_Hall '-P 2yn'
_symmetry_space_group_name_H-M 'P 1 21/n 1'
_atom_sites_solution_hydrogens geom
_atom_sites_solution_primary direct
_atom_sites_solution_secondary difmap
_audit_creation_method SHELXL-97
_cell_angle_alpha 90.00
_cell_angle_beta 103.081(4)
_cell_angle_gamma 90.00
_cell_formula_units_Z 4
_cell_length_a 12.106(3)
_cell_length_b 23.293(5)
_cell_length_c 16.666(4)
_cell_measurement_reflns_used 10667
_cell_measurement_temperature 100(2)
_cell_measurement_theta_max 52.246
_cell_measurement_theta_min 4.904
_cell_volume 4577.6(19)
_computing_cell_refinement 'Bruker XSCANS'
_computing_data_collection 'Bruker XSCANS'
_computing_data_reduction 'Bruker SHELXTL'
_computing_molecular_graphics 'Bruker SHELXTL'
_computing_publication_material 'Bruker SHELXTL'
_computing_structure_refinement 'SHELXL-97 (Sheldrick, 1997)'
_computing_structure_solution 'SHELXS-97 (Sheldrick, 1990)'
_diffrn_ambient_temperature 100(2)
_diffrn_measured_fraction_theta_full 0.998
_diffrn_measured_fraction_theta_max 0.998
_diffrn_measurement_device_type 'SMART APEX'
_diffrn_measurement_method '\w scans'
_diffrn_radiation_monochromator graphite
_diffrn_radiation_source 'fine-focus sealed tube'
_diffrn_radiation_type MoK\a
_diffrn_radiation_wavelength 0.71073
_diffrn_reflns_av_R_equivalents 0.0533
_diffrn_reflns_av_sigmaI/netI 0.0474
_diffrn_reflns_limit_h_max 15
_diffrn_reflns_limit_h_min -15
_diffrn_reflns_limit_k_max 28
_diffrn_reflns_limit_k_min -29
_diffrn_reflns_limit_l_max 20
_diffrn_reflns_limit_l_min -20
_diffrn_reflns_number 36156
_diffrn_reflns_theta_full 26.37
_diffrn_reflns_theta_max 26.37
_diffrn_reflns_theta_min 1.53
_exptl_absorpt_coefficient_mu 0.898
_exptl_absorpt_correction_T_max 0.8771
_exptl_absorpt_correction_T_min 0.7559
_exptl_absorpt_correction_type none
_exptl_absorpt_process_details none
_exptl_crystal_colour orange
_exptl_crystal_density_diffrn 1.086
_exptl_crystal_density_method 'not measured'
_exptl_crystal_description blocks
_exptl_crystal_F_000 1624
_exptl_crystal_size_max 0.33
_exptl_crystal_size_mid 0.22
_exptl_crystal_size_min 0.15
_platon_squeeze_details
;
;
_refine_diff_density_max 0.846
_refine_diff_density_min -0.300
_refine_diff_density_rms 0.077
_refine_ls_extinction_method none
_refine_ls_goodness_of_fit_ref 1.067
_refine_ls_hydrogen_treatment constr
_refine_ls_matrix_type full
_refine_ls_number_parameters 385
_refine_ls_number_reflns 9341
_refine_ls_number_restraints 0
_refine_ls_restrained_S_all 1.067
_refine_ls_R_factor_all 0.0566
_refine_ls_R_factor_gt 0.0435
_refine_ls_shift/su_max 0.007
_refine_ls_shift/su_mean 0.001
_refine_ls_structure_factor_coef Fsqd
_refine_ls_weighting_details 'calc w=1/[\s^2^(Fo^2^)+(0.0615P)^2^+0.0926P] where P=(Fo^2^+2Fc^2^)/3'
_refine_ls_weighting_scheme calc
_refine_ls_wR_factor_gt 0.1059
_refine_ls_wR_factor_ref 0.1112
_reflns_number_gt 7432
_reflns_number_total 9341
_reflns_threshold_expression >2sigma(I)
_cod_data_source_file c4cc07675c2.cif
_cod_data_source_block 973j
_cod_original_cell_volume 4577.9(18)
_cod_original_sg_symbol_H-M P2(1)/n
_cod_database_code 7116358

loop_
_symmetry_equiv_pos_as_xyz
'x, y, z'
'-x+1/2, y+1/2, -z+1/2'
'-x, -y, -z'
'x-1/2, -y-1/2, z-1/2'

loop_
_atom_site_label
_atom_site_type_symbol
_atom_site_fract_x
_atom_site_fract_y
_atom_site_fract_z
_atom_site_U_iso_or_equiv
_atom_site_adp_type
_atom_site_occupancy
_atom_site_symmetry_multiplicity
_atom_site_calc_flag
_atom_site_refinement_flags
C1 C 0.1708(2) 0.02360(10) 0.31074(15) 0.0222(5) Uani 1 1 d .
C2 C 0.1338(2) -0.06867(11) 0.34017(16) 0.0299(6) Uani 1 1 d .
C3 C 0.0387(2) -0.04758(11) 0.29085(17) 0.0309(6) Uani 1 1 d .
C4 C 0.3322(2) -0.02952(12) 0.40264(18) 0.0389(7) Uani 1 1 d .
H7 H 0.3721 0.0066 0.3931 0.047 Uiso 1 1 calc R
C5 C 0.3327(3) -0.03103(15) 0.4931(2) 0.0600(10) Uani 1 1 d .
H8A H 0.2911 0.0022 0.5071 0.090 Uiso 1 1 calc R
H8B H 0.4112 -0.0298 0.5254 0.090 Uiso 1 1 calc R
H8C H 0.2964 -0.0665 0.5057 0.090 Uiso 1 1 calc R
C6 C 0.3981(3) -0.07927(15) 0.3752(2) 0.0612(10) Uani 1 1 d .
H25A H 0.3818 -0.1148 0.4018 0.092 Uiso 1 1 calc R
H25B H 0.4795 -0.0712 0.3912 0.092 Uiso 1 1 calc R
H25C H 0.3749 -0.0836 0.3153 0.092 Uiso 1 1 calc R
C7 C 0.1522(3) -0.12711(11) 0.37758(19) 0.0423(7) Uani 1 1 d .
H2A H 0.0821 -0.1495 0.3615 0.063 Uiso 1 1 calc R
H2B H 0.1734 -0.1237 0.4377 0.063 Uiso 1 1 calc R
H2C H 0.2130 -0.1465 0.3581 0.063 Uiso 1 1 calc R
C8 C -0.0697(3) -0.07867(13) 0.2572(2) 0.0488(8) Uani 1 1 d .
H1A H -0.0579 -0.1200 0.2662 0.073 Uiso 1 1 calc R
H1B H -0.0946 -0.0710 0.1980 0.073 Uiso 1 1 calc R
H1C H -0.1279 -0.0654 0.2853 0.073 Uiso 1 1 calc R
C9 C -0.0184(2) 0.05108(11) 0.22431(17) 0.0325(6) Uani 1 1 d .
H6 H 0.0185 0.0897 0.2327 0.039 Uiso 1 1 calc R
C10 C -0.1273(3) 0.05514(15) 0.2550(2) 0.0603(10) Uani 1 1 d .
H5A H -0.1765 0.0225 0.2339 0.090 Uiso 1 1 calc R
H5B H -0.1665 0.0910 0.2355 0.090 Uiso 1 1 calc R
H5C H -0.1091 0.0545 0.3154 0.090 Uiso 1 1 calc R
C11 C -0.0399(3) 0.03812(15) 0.1339(2) 0.0604(10) Uani 1 1 d .
H29A H 0.0323 0.0372 0.1168 0.091 Uiso 1 1 calc R
H29B H -0.0888 0.0679 0.1029 0.091 Uiso 1 1 calc R
H29C H -0.0774 0.0007 0.1230 0.091 Uiso 1 1 calc R
C12 C 0.2163(3) -0.04454(12) 0.1274(2) 0.0450(8) Uani 1 1 d .
H10A H 0.2361 -0.0826 0.1100 0.067 Uiso 1 1 calc R
H10B H 0.1459 -0.0314 0.0904 0.067 Uiso 1 1 calc R
H10C H 0.2056 -0.0466 0.1838 0.067 Uiso 1 1 calc R
C13 C 0.4693(3) -0.02733(13) 0.1782(2) 0.0587(10) Uani 1 1 d .
H24A H 0.4743 -0.0265 0.2377 0.088 Uiso 1 1 calc R
H24B H 0.5336 -0.0064 0.1658 0.088 Uiso 1 1 calc R
H24C H 0.4710 -0.0672 0.1599 0.088 Uiso 1 1 calc R
C14 C 0.3384(3) 0.01084(14) 0.0114(2) 0.0514(8) Uani 1 1 d .
H11A H 0.3483 -0.0279 -0.0088 0.077 Uiso 1 1 calc R
H11B H 0.4021 0.0351 0.0051 0.077 Uiso 1 1 calc R
H11C H 0.2673 0.0272 -0.0204 0.077 Uiso 1 1 calc R
C15 C 0.5835(2) 0.10029(12) 0.30239(19) 0.0390(7) Uani 1 1 d .
H14A H 0.5930 0.0592 0.2934 0.059 Uiso 1 1 calc R
H14B H 0.5427 0.1056 0.3464 0.059 Uiso 1 1 calc R
H14C H 0.6582 0.1186 0.3183 0.059 Uiso 1 1 calc R
C16 C 0.5771(3) 0.11818(14) 0.12085(19) 0.0436(7) Uani 1 1 d .
H12A H 0.6523 0.1361 0.1345 0.065 Uiso 1 1 calc R
H12B H 0.5336 0.1337 0.0685 0.065 Uiso 1 1 calc R
H12C H 0.5853 0.0766 0.1159 0.065 Uiso 1 1 calc R
C17 C 0.5118(2) 0.21400(12) 0.21906(19) 0.0399(7) Uani 1 1 d .
H13A H 0.4832 0.2249 0.2674 0.060 Uiso 1 1 calc R
H13B H 0.4669 0.2331 0.1701 0.060 Uiso 1 1 calc R
H13C H 0.5914 0.2256 0.2272 0.060 Uiso 1 1 calc R
C18 C 0.3070(3) 0.16707(17) -0.0165(2) 0.0647(10) Uani 1 1 d .
H15A H 0.3209 0.1299 -0.0400 0.097 Uiso 1 1 calc R
H15B H 0.3795 0.1846 0.0105 0.097 Uiso 1 1 calc R
H15C H 0.2668 0.1924 -0.0604 0.097 Uiso 1 1 calc R
C19 C 0.1933(3) 0.22989(13) 0.0973(2) 0.0675(12) Uani 1 1 d .
H17A H 0.1463 0.2516 0.0517 0.101 Uiso 1 1 calc R
H17B H 0.2661 0.2495 0.1165 0.101 Uiso 1 1 calc R
H17C H 0.1541 0.2273 0.1426 0.101 Uiso 1 1 calc R
C20 C 0.0808(2) 0.12580(12) 0.00176(19) 0.0435(7) Uani 1 1 d .
H16A H 0.0222 0.1313 0.0331 0.065 Uiso 1 1 calc R
H16B H 0.0900 0.0847 -0.0076 0.065 Uiso 1 1 calc R
H16C H 0.0583 0.1455 -0.0514 0.065 Uiso 1 1 calc R
C21 C 0.4372(2) 0.21909(12) 0.43030(18) 0.0390(7) Uani 1 1 d .
H28A H 0.4499 0.1880 0.3938 0.058 Uiso 1 1 calc R
H28B H 0.4434 0.2040 0.4860 0.058 Uiso 1 1 calc R
H28C H 0.4943 0.2491 0.4316 0.058 Uiso 1 1 calc R
C22 C 0.2987(2) 0.29772(11) 0.30170(17) 0.0365(7) Uani 1 1 d .
H23A H 0.2278 0.3194 0.2855 0.055 Uiso 1 1 calc R
H23B H 0.3092 0.2742 0.2552 0.055 Uiso 1 1 calc R
H23C H 0.3624 0.3245 0.3176 0.055 Uiso 1 1 calc R
C23 C 0.2633(3) 0.29931(12) 0.47345(17) 0.0392(7) Uani 1 1 d .
H21A H 0.3181 0.3309 0.4820 0.059 Uiso 1 1 calc R
H21B H 0.2705 0.2779 0.5250 0.059 Uiso 1 1 calc R
H21C H 0.1864 0.3148 0.4563 0.059 Uiso 1 1 calc R
C24 C -0.0728(3) 0.20816(16) 0.1846(2) 0.0658(11) Uani 1 1 d .
H22A H -0.1523 0.2202 0.1680 0.099 Uiso 1 1 calc R
H22B H -0.0668 0.1673 0.1725 0.099 Uiso 1 1 calc R
H22C H -0.0273 0.2305 0.1541 0.099 Uiso 1 1 calc R
C25 C -0.0146(3) 0.30090(14) 0.3116(3) 0.0681(12) Uani 1 1 d .
H27A H -0.0916 0.3165 0.2951 0.102 Uiso 1 1 calc R
H27B H 0.0327 0.3177 0.2771 0.102 Uiso 1 1 calc R
H27C H 0.0175 0.3103 0.3694 0.102 Uiso 1 1 calc R
C26 C -0.1345(3) 0.19725(15) 0.3505(2) 0.0592(10) Uani 1 1 d .
H20A H -0.1216 0.2147 0.4053 0.089 Uiso 1 1 calc R
H20B H -0.1334 0.1553 0.3558 0.089 Uiso 1 1 calc R
H20C H -0.2083 0.2095 0.3176 0.089 Uiso 1 1 calc R
C27 C 0.0785(3) 0.19798(14) 0.5469(2) 0.0532(9) Uani 1 1 d .
H19A H 0.0941 0.1873 0.6052 0.080 Uiso 1 1 calc R
H19B H -0.0037 0.1991 0.5246 0.080 Uiso 1 1 calc R
H19C H 0.1108 0.2359 0.5412 0.080 Uiso 1 1 calc R
C28 C 0.0575(3) 0.07593(12) 0.48459(19) 0.0418(7) Uani 1 1 d .
H18A H 0.0603 0.0626 0.5408 0.063 Uiso 1 1 calc R
H18B H 0.0885 0.0462 0.4544 0.063 Uiso 1 1 calc R
H18C H -0.0213 0.0838 0.4566 0.063 Uiso 1 1 calc R
C29 C 0.2898(3) 0.12848(15) 0.55370(18) 0.0479(8) Uani 1 1 d .
H26A H 0.3262 0.1647 0.5748 0.072 Uiso 1 1 calc R
H26B H 0.3357 0.1092 0.5203 0.072 Uiso 1 1 calc R
H26C H 0.2834 0.1037 0.6000 0.072 Uiso 1 1 calc R
Ge1 Ge 0.27238(2) 0.096638(10) 0.316586(15) 0.02102(9) Uani 1 1 d .
N1 N 0.06257(17) 0.00951(8) 0.27344(13) 0.0263(5) Uani 1 1 d .
N2 N 0.21444(17) -0.02493(8) 0.35195(13) 0.0259(5) Uani 1 1 d .
Si1 Si 0.31035(5) 0.10007(3) 0.17520(4) 0.01768(14) Uani 1 1 d .
Si2 Si 0.33349(7) 0.00725(3) 0.12320(5) 0.03394(19) Uani 1 1 d .
Si3 Si 0.50032(6) 0.13399(3) 0.20461(4) 0.02904(17) Uani 1 1 d .
Si4 Si 0.21847(7) 0.15611(3) 0.06123(5) 0.0351(2) Uani 1 1 d .
Si5 Si 0.15696(5) 0.17542(3) 0.35604(4) 0.01882(15) Uani 1 1 d .
Si6 Si 0.29226(6) 0.24996(3) 0.39111(4) 0.02749(17) Uani 1 1 d .
Si7 Si -0.01923(7) 0.22067(3) 0.29822(6) 0.0401(2) Uani 1 1 d .
Si8 Si 0.14416(7) 0.14354(3) 0.48840(5) 0.03265(18) Uani 1 1 d .

loop_
_atom_site_aniso_label
_atom_site_aniso_U_11
_atom_site_aniso_U_22
_atom_site_aniso_U_33
_atom_site_aniso_U_23
_atom_site_aniso_U_13
_atom_site_aniso_U_12
C1 0.0256(13) 0.0170(12) 0.0245(13) -0.0008(10) 0.0068(10) 0.0007(10)
C2 0.0446(16) 0.0182(13) 0.0320(15) -0.0019(11) 0.0194(13) -0.0042(11)
C3 0.0373(15) 0.0236(14) 0.0348(15) -0.0069(11) 0.0146(12) -0.0104(11)
C4 0.0367(16) 0.0272(15) 0.0477(18) 0.0136(13) -0.0012(13) 0.0013(12)
C5 0.076(3) 0.053(2) 0.0397(19) 0.0071(16) -0.0090(17) -0.0014(18)
C6 0.048(2) 0.055(2) 0.079(3) 0.0161(19) 0.0101(19) 0.0181(17)
C7 0.062(2) 0.0229(15) 0.0473(18) 0.0035(13) 0.0236(16) -0.0033(14)
C8 0.051(2) 0.0395(18) 0.053(2) -0.0049(15) 0.0068(16) -0.0215(15)
C9 0.0244(14) 0.0278(14) 0.0407(16) -0.0038(12) -0.0018(12) -0.0014(11)
C10 0.0386(19) 0.056(2) 0.088(3) -0.002(2) 0.0189(18) 0.0103(16)
C11 0.073(3) 0.057(2) 0.0399(19) -0.0024(16) -0.0106(17) 0.0147(19)
C12 0.059(2) 0.0271(16) 0.057(2) -0.0139(14) 0.0302(17) -0.0054(14)
C13 0.055(2) 0.0288(17) 0.091(3) 0.0068(17) 0.014(2) 0.0124(15)
C14 0.063(2) 0.0443(19) 0.055(2) -0.0129(16) 0.0308(17) -0.0017(16)
C15 0.0252(14) 0.0454(18) 0.0453(18) 0.0140(14) 0.0055(13) 0.0008(12)
C16 0.0371(17) 0.0544(19) 0.0427(18) 0.0042(15) 0.0159(14) -0.0025(15)
C17 0.0355(16) 0.0389(17) 0.0440(17) 0.0058(13) 0.0062(13) -0.0100(13)
C18 0.079(3) 0.066(2) 0.044(2) 0.0204(18) 0.0030(18) -0.018(2)
C19 0.082(3) 0.0292(17) 0.066(2) -0.0070(16) -0.036(2) 0.0087(17)
C20 0.0417(17) 0.0325(16) 0.0475(18) -0.0059(14) -0.0080(14) 0.0030(13)
C21 0.0327(15) 0.0384(17) 0.0398(17) 0.0017(13) -0.0046(13) -0.0112(13)
C22 0.0467(17) 0.0244(14) 0.0380(16) -0.0017(12) 0.0090(13) -0.0039(12)
C23 0.0542(19) 0.0309(15) 0.0307(15) -0.0085(12) 0.0061(14) -0.0116(13)
C24 0.058(2) 0.069(2) 0.055(2) 0.0012(19) -0.0191(18) 0.0180(19)
C25 0.053(2) 0.0297(18) 0.111(3) -0.0027(19) -0.002(2) 0.0101(15)
C26 0.0333(18) 0.058(2) 0.083(3) -0.0193(19) 0.0068(17) 0.0041(16)
C27 0.071(2) 0.0407(18) 0.060(2) -0.0145(16) 0.0395(19) -0.0088(16)
C28 0.0520(19) 0.0324(16) 0.0459(19) -0.0039(14) 0.0216(15) -0.0075(14)
C29 0.056(2) 0.058(2) 0.0263(16) 0.0097(15) 0.0026(14) -0.0057(16)
Ge1 0.02091(14) 0.01672(14) 0.02385(15) -0.00030(10) 0.00178(10) -0.00079(10)
N1 0.0305(12) 0.0195(11) 0.0293(12) -0.0033(9) 0.0072(9) -0.0034(9)
N2 0.0309(12) 0.0175(10) 0.0297(12) 0.0024(9) 0.0075(9) -0.0008(9)
Si1 0.0177(3) 0.0139(3) 0.0207(3) 0.0017(2) 0.0026(3) 0.0002(2)
Si2 0.0401(4) 0.0231(4) 0.0426(5) -0.0028(3) 0.0175(4) 0.0021(3)
Si3 0.0246(4) 0.0330(4) 0.0294(4) 0.0061(3) 0.0060(3) -0.0024(3)
Si4 0.0417(5) 0.0236(4) 0.0325(4) 0.0029(3) -0.0074(3) -0.0021(3)
Si5 0.0201(3) 0.0138(3) 0.0205(3) -0.0028(2) 0.0004(3) -0.0012(2)
Si6 0.0351(4) 0.0209(4) 0.0235(4) -0.0033(3) 0.0002(3) -0.0056(3)
Si7 0.0321(4) 0.0285(4) 0.0531(5) -0.0061(4) -0.0043(4) 0.0066(3)
Si8 0.0409(4) 0.0281(4) 0.0315(4) -0.0033(3) 0.0136(3) -0.0039(3)

loop_
_atom_type_symbol
_atom_type_description
_atom_type_scat_dispersion_real
_atom_type_scat_dispersion_imag
_atom_type_scat_source
C C 0.0033 0.0016 'International Tables Vol C Tables 4.2.6.8 and 6.1.1.4'
H H 0.0000 0.0000 'International Tables Vol C Tables 4.2.6.8 and 6.1.1.4'
N N 0.0061 0.0033 'International Tables Vol C Tables 4.2.6.8 and 6.1.1.4'
Si Si 0.0817 0.0704 'International Tables Vol C Tables 4.2.6.8 and 6.1.1.4'
Ge Ge 0.1547 1.8001 'International Tables Vol C Tables 4.2.6.8 and 6.1.1.4'

loop_
_geom_angle_atom_site_label_1
_geom_angle_atom_site_label_2
_geom_angle_atom_site_label_3
_geom_angle
N1 C1 N2 104.7(2)
N1 C1 Ge1 135.69(17)
N2 C1 Ge1 119.62(17)
C3 C2 N2 107.1(2)
C3 C2 C7 127.8(3)
N2 C2 C7 125.0(2)
C2 C3 N1 106.5(2)
C2 C3 C8 127.6(3)
N1 C3 C8 125.9(3)
N2 C4 C5 110.9(3)
N2 C4 C6 112.4(3)
C5 C4 C6 113.3(3)
N1 C9 C11 111.4(2)
N1 C9 C10 111.7(2)
C11 C9 C10 112.6(3)
C1 Ge1 Si5 104.69(7)
C1 Ge1 Si1 102.35(7)
Si5 Ge1 Si1 117.39(2)
C1 N1 C3 110.9(2)
C1 N1 C9 122.9(2)
C3 N1 C9 126.2(2)
C1 N2 C2 110.8(2)
C1 N2 C4 123.9(2)
C2 N2 C4 125.3(2)
Si4 Si1 Si2 106.44(4)
Si4 Si1 Si3 103.87(4)
Si2 Si1 Si3 100.94(4)
Si4 Si1 Ge1 128.38(4)
Si2 Si1 Ge1 112.17(3)
Si3 Si1 Ge1 101.07(3)
C13 Si2 C12 107.02(15)
C13 Si2 C14 106.47(16)
C12 Si2 C14 105.02(15)
C13 Si2 Si1 112.12(12)
C12 Si2 Si1 114.85(9)
C14 Si2 Si1 110.78(11)
C16 Si3 C17 104.74(14)
C16 Si3 C15 107.68(14)
C17 Si3 C15 107.03(14)
C16 Si3 Si1 113.56(10)
C17 Si3 Si1 113.34(10)
C15 Si3 Si1 110.08(9)
C19 Si4 C20 109.04(15)
C19 Si4 C18 104.92(19)
C20 Si4 C18 105.36(16)
C19 Si4 Si1 109.31(11)
C20 Si4 Si1 114.67(10)
C18 Si4 Si1 113.03(12)
Si8 Si5 Si6 100.81(4)
Si8 Si5 Si7 105.95(4)
Si6 Si5 Si7 106.37(4)
Si8 Si5 Ge1 100.05(3)
Si6 Si5 Ge1 102.00(3)
Si7 Si5 Ge1 136.62(3)
C21 Si6 C22 107.51(13)
C21 Si6 C23 107.13(14)
C22 Si6 C23 105.37(13)
C21 Si6 Si5 110.24(9)
C22 Si6 Si5 112.93(9)
C23 Si6 Si5 113.28(10)
C24 Si7 C25 105.50(18)
C24 Si7 C26 107.32(18)
C25 Si7 C26 103.78(17)
C24 Si7 Si5 114.38(12)
C25 Si7 Si5 113.10(12)
C26 Si7 Si5 111.96(12)
C27 Si8 C29 106.05(16)
C27 Si8 C28 106.45(14)
C29 Si8 C28 107.76(15)
C27 Si8 Si5 113.32(12)
C29 Si8 Si5 110.29(10)
C28 Si8 Si5 112.59(10)

loop_
_geom_bond_atom_site_label_1
_geom_bond_atom_site_label_2
_geom_bond_distance
C1 N1 1.357(3)
C1 N2 1.366(3)
C1 Ge1 2.088(2)
C2 C3 1.347(4)
C2 N2 1.394(3)
C2 C7 1.493(4)
C3 N1 1.405(3)
C3 C8 1.493(4)
C4 N2 1.487(3)
C4 C5 1.506(4)
C4 C6 1.534(4)
C9 N1 1.485(3)
C9 C11 1.500(4)
C9 C10 1.521(4)
C12 Si2 1.875(3)
C13 Si2 1.873(3)
C14 Si2 1.880(3)
C15 Si3 1.882(3)
C16 Si3 1.880(3)
C17 Si3 1.880(3)
C18 Si4 1.876(4)
C19 Si4 1.868(3)
C20 Si4 1.874(3)
C21 Si6 1.872(3)
C22 Si6 1.875(3)
C23 Si6 1.883(3)
C24 Si7 1.880(4)
C25 Si7 1.881(3)
C26 Si7 1.885(4)
C27 Si8 1.882(3)
C28 Si8 1.885(3)
C29 Si8 1.884(3)
Ge1 Si5 2.4835(8)
Ge1 Si1 2.5021(9)
Si1 Si4 2.3647(10)
Si1 Si2 2.3695(10)
Si1 Si3 2.3756(10)
Si5 Si8 2.3657(11)
Si5 Si6 2.3678(10)
Si5 Si7 2.3789(11)

loop_
_geom_torsion_atom_site_label_1
_geom_torsion_atom_site_label_2
_geom_torsion_atom_site_label_3
_geom_torsion_atom_site_label_4
_geom_torsion
N2 C2 C3 N1 -0.4(3)
C7 C2 C3 N1 178.6(2)
N2 C2 C3 C8 176.9(3)
C7 C2 C3 C8 -4.1(5)
N1 C1 Ge1 Si5 51.1(3)
N2 C1 Ge1 Si5 -129.07(17)
N1 C1 Ge1 Si1 -71.9(2)
N2 C1 Ge1 Si1 107.96(18)
N2 C1 N1 C3 -0.3(3)
Ge1 C1 N1 C3 179.6(2)
N2 C1 N1 C9 177.3(2)
Ge1 C1 N1 C9 -2.9(4)
C2 C3 N1 C1 0.4(3)
C8 C3 N1 C1 -176.9(3)
C2 C3 N1 C9 -177.0(2)
C8 C3 N1 C9 5.6(4)
C11 C9 N1 C1 107.9(3)
C10 C9 N1 C1 -125.3(3)
C11 C9 N1 C3 -74.9(3)
C10 C9 N1 C3 51.9(3)
N1 C1 N2 C2 0.0(3)
Ge1 C1 N2 C2 -179.85(16)
N1 C1 N2 C4 -179.7(2)
Ge1 C1 N2 C4 0.5(3)
C3 C2 N2 C1 0.3(3)
C7 C2 N2 C1 -178.8(2)
C3 C2 N2 C4 179.9(2)
C7 C2 N2 C4 0.9(4)
C5 C4 N2 C1 107.8(3)
C6 C4 N2 C1 -124.2(3)
C5 C4 N2 C2 -71.8(3)
C6 C4 N2 C2 56.2(4)
C1 Ge1 Si1 Si4 98.59(8)
Si5 Ge1 Si1 Si4 -15.35(5)
C1 Ge1 Si1 Si2 -36.84(7)
Si5 Ge1 Si1 Si2 -150.78(3)
C1 Ge1 Si1 Si3 -143.61(7)
Si5 Ge1 Si1 Si3 102.45(3)
Si4 Si1 Si2 C13 144.69(13)
Si3 Si1 Si2 C13 36.54(13)
Ge1 Si1 Si2 C13 -70.31(13)
Si4 Si1 Si2 C12 -92.87(13)
Si3 Si1 Si2 C12 158.98(13)
Ge1 Si1 Si2 C12 52.13(13)
Si4 Si1 Si2 C14 25.90(12)
Si3 Si1 Si2 C14 -82.25(12)
Ge1 Si1 Si2 C14 170.90(12)
Si4 Si1 Si3 C16 -65.96(12)
Si2 Si1 Si3 C16 44.19(12)
Ge1 Si1 Si3 C16 159.62(11)
Si4 Si1 Si3 C17 53.41(11)
Si2 Si1 Si3 C17 163.56(11)
Ge1 Si1 Si3 C17 -81.00(11)
Si4 Si1 Si3 C15 173.23(11)
Si2 Si1 Si3 C15 -76.62(11)
Ge1 Si1 Si3 C15 38.81(11)
Si2 Si1 Si4 C19 178.50(15)
Si3 Si1 Si4 C19 -75.44(15)
Ge1 Si1 Si4 C19 41.16(16)
Si2 Si1 Si4 C20 55.73(12)
Si3 Si1 Si4 C20 161.79(12)
Ge1 Si1 Si4 C20 -81.61(12)
Si2 Si1 Si4 C18 -65.06(14)
Si3 Si1 Si4 C18 41.00(14)
Ge1 Si1 Si4 C18 157.60(13)
C1 Ge1 Si5 Si8 63.93(7)
Si1 Ge1 Si5 Si8 176.57(3)
C1 Ge1 Si5 Si6 167.37(7)
Si1 Ge1 Si5 Si6 -79.99(3)
C1 Ge1 Si5 Si7 -62.50(9)
Si1 Ge1 Si5 Si7 50.13(6)
Si8 Si5 Si6 C21 73.83(11)
Si7 Si5 Si6 C21 -175.82(11)
Ge1 Si5 Si6 C21 -29.01(11)
Si8 Si5 Si6 C22 -165.89(10)
Si7 Si5 Si6 C22 -55.54(11)
Ge1 Si5 Si6 C22 91.27(10)
Si8 Si5 Si6 C23 -46.20(11)
Si7 Si5 Si6 C23 64.15(11)
Ge1 Si5 Si6 C23 -149.04(10)
Si8 Si5 Si7 C24 -142.68(15)
Si6 Si5 Si7 C24 110.63(15)
Ge1 Si5 Si7 C24 -18.15(16)
Si8 Si5 Si7 C25 96.51(16)
Si6 Si5 Si7 C25 -10.19(16)
Ge1 Si5 Si7 C25 -138.97(16)
Si8 Si5 Si7 C26 -20.31(13)
Si6 Si5 Si7 C26 -127.01(12)
Ge1 Si5 Si7 C26 104.21(13)
Si6 Si5 Si8 C27 67.41(13)
Si7 Si5 Si8 C27 -43.26(13)
Ge1 Si5 Si8 C27 171.82(12)
Si6 Si5 Si8 C29 -51.30(12)
Si7 Si5 Si8 C29 -161.97(12)
Ge1 Si5 Si8 C29 53.11(12)
Si6 Si5 Si8 C28 -171.70(11)
Si7 Si5 Si8 C28 77.63(11)
Ge1 Si5 Si8 C28 -67.29(11)

loop_
_platon_squeeze_void_nr
_platon_squeeze_void_average_x
_platon_squeeze_void_average_y
_platon_squeeze_void_average_z
_platon_squeeze_void_volume
_platon_squeeze_void_count_electrons
_platon_squeeze_void_content
1 0.180 0.323 0.951 12 0 ' '
2 0.190 0.582 0.682 13 0 ' '
3 0.200 0.192 0.786 7 0 ' '
4 0.250 0.008 0.643 7 0 ' '
5 0.250 0.508 0.857 7 0 ' '
6 0.319 0.823 0.549 12 0 ' '
7 0.300 0.692 0.714 7 0 ' '
8 0.310 0.082 0.817 13 0 ' '
9 0.680 0.177 0.451 12 0 ' '
10 0.690 0.918 0.182 13 0 ' '
11 0.700 0.308 0.286 7 0 ' '
12 0.750 0.492 0.143 7 0 ' '
13 0.750 0.992 0.357 7 0 ' '
14 0.819 0.677 0.049 12 0 ' '
15 0.800 0.808 0.214 7 0 ' '
16 0.810 0.418 0.317 13 0 ' '
